data_4518929
loop_
_publ_author_name
'Long, Zi-Hao'
'Luo, Dong'
'Wu, Kun'
'Chen, Zi-Ye'
'Wu, Ming-Min'
'Zhou, Xiao-Ping'
'Li, Dan'

_publ_section_title
;
 Superoxide Ion and Singlet Oxygen Photogenerated by
 Metalloporphyrin-Based Metal-Organic Frameworks for Highly Efficient and
 Selective Photooxidation of a Sulfur Mustard Simulant.
;
_journal_issue 31
_journal_name_full 'ACS applied materials &amp; interfaces'
_journal_page_first 37102
_journal_page_last 37110
_journal_paper_doi 10.1021/acsami.1c08840
_journal_volume 13
_journal_year 2021
_chemical_formula_sum 'C48 H27 La N4 Ni O10'
_chemical_formula_weight 1017.35
_space_group_crystal_system monoclinic
_space_group_IT_number 15
_space_group_name_Hall '-C 2yc'
_space_group_name_H-M_alt 'C 1 2/c 1'
_atom_sites_solution_hydrogens mixed
_audit_creation_method SHELXL-2018/3
_cell_angle_alpha 90
_cell_angle_beta 105.882(4)
_cell_angle_gamma 90
_cell_formula_units_Z 4
_cell_length_a 21.3157(9)
_cell_length_b 26.6555(10)
_cell_length_c 9.6912(4)
_cell_measurement_reflns_used 11213
_cell_measurement_temperature 100.00(10)
_cell_measurement_theta_max 73.1370
_cell_measurement_theta_min 4.2460
_cell_volume 5296.2(4)
_computing_structure_refinement 'SHELXL-2018/3 (Sheldrick, 2018)'
_computing_structure_solution 'SHELXT 2018/2 (Sheldrick, 2018)'
_diffrn_ambient_temperature 100.00(10)
_diffrn_detector_area_resol_mean 10
_diffrn_measured_fraction_theta_full 1.000
_diffrn_measured_fraction_theta_max 0.978
_diffrn_measurement_device_type 'XtaLAB AFC12 (RINC): Kappa single'
_diffrn_measurement_method '\w scans'
_diffrn_radiation_type CuK\a
_diffrn_radiation_wavelength 1.54178
_diffrn_reflns_av_R_equivalents 0.0883
_diffrn_reflns_av_unetI/netI 0.0483
_diffrn_reflns_Laue_measured_fraction_full 1.000
_diffrn_reflns_Laue_measured_fraction_max 0.978
_diffrn_reflns_limit_h_max 24
_diffrn_reflns_limit_h_min -26
_diffrn_reflns_limit_k_max 33
_diffrn_reflns_limit_k_min -32
_diffrn_reflns_limit_l_max 11
_diffrn_reflns_limit_l_min -6
_diffrn_reflns_number 26521
_diffrn_reflns_point_group_measured_fraction_full 1.000
_diffrn_reflns_point_group_measured_fraction_max 0.978
_diffrn_reflns_theta_full 67.679
_diffrn_reflns_theta_max 73.518
_diffrn_reflns_theta_min 2.719
_diffrn_source 'Rotating-anode X-ray tube (dual wavelength)'
_exptl_absorpt_coefficient_mu 7.033
_exptl_absorpt_correction_T_max 1
_exptl_absorpt_correction_T_min 0.70579
_exptl_absorpt_correction_type multi-scan
_exptl_crystal_colour crimson
_exptl_crystal_density_diffrn 1.276
_exptl_crystal_description rod
_exptl_crystal_F_000 2032
_exptl_crystal_size_max 0.22
_exptl_crystal_size_mid 0.16
_exptl_crystal_size_min 0.15
_refine_diff_density_max 4.536
_refine_diff_density_min -3.053
_refine_diff_density_rms 0.233
_refine_ls_extinction_method none
_refine_ls_goodness_of_fit_ref 1.077
_refine_ls_hydrogen_treatment constr
_refine_ls_matrix_type full
_refine_ls_number_parameters 295
_refine_ls_number_reflns 5225
_refine_ls_number_restraints 0
_refine_ls_restrained_S_all 1.077
_refine_ls_R_factor_all 0.0858
_refine_ls_R_factor_gt 0.0817
_refine_ls_shift/su_max 0.001
_refine_ls_shift/su_mean 0.000
_refine_ls_structure_factor_coef Fsqd
_refine_ls_weighting_details 'w=1/[\s^2^(Fo^2^)+(0.1775P)^2^+17.9719P] where P=(Fo^2^+2Fc^2^)/3'
_refine_ls_weighting_scheme calc
_refine_ls_wR_factor_gt 0.2251
_refine_ls_wR_factor_ref 0.2314
_reflns_Friedel_coverage 0.000
_reflns_number_gt 4749
_reflns_number_total 5225
_reflns_threshold_expression 'I > 2\s(I)'
_cod_data_source_file am1c08840_si_002.cif
_cod_data_source_block NiTCPPLa
_cod_depositor_comments 'Adding full bibliography for 4518928--4518931.cif.'
_cod_original_sg_symbol_H-M 'C 2/c'
_cod_database_code 4518929
_shelx_shelxl_version_number 2018/3
_shelx_space_group_comment
;
The symmetry employed for this shelxl refinement is uniquely defined
by the following loop, which should always be used as a source of
symmetry information in preference to the above space-group names.
They are only intended as comments.
;

loop_
_space_group_symop_operation_xyz
'x, y, z'
'-x, y, -z+1/2'
'x+1/2, y+1/2, z'
'-x+1/2, y+1/2, -z+1/2'
'-x, -y, -z'
'x, -y, z-1/2'
'-x+1/2, -y+1/2, -z'
'x+1/2, -y+1/2, z-1/2'

loop_
_atom_site_label
_atom_site_type_symbol
_atom_site_fract_x
_atom_site_fract_y
_atom_site_fract_z
_atom_site_U_iso_or_equiv
_atom_site_adp_type
_atom_site_occupancy
_atom_site_site_symmetry_order
_atom_site_calc_flag
_atom_site_refinement_flags_posn
_atom_site_refinement_flags_adp
_atom_site_refinement_flags_occupancy
_atom_site_disorder_assembly
_atom_site_disorder_group
La01 La 1.000000 0.48974(2) 0.750000 0.0293(2) Uani 1 2 d S T P . .
Ni02 Ni 0.500000 0.55232(8) 0.250000 0.0544(5) Uani 1 2 d S T P . .
O003 O 0.5371(2) 0.92072(16) 0.3556(4) 0.0329(9) Uani 1 1 d . . . . .
O004 O 0.9334(2) 0.51861(17) 0.9099(5) 0.0352(10) Uani 1 1 d . . . . .
O006 O 0.8894(2) 0.5328(2) 1.0883(5) 0.0436(11) Uani 1 1 d . . . . .
O007 O 0.4513(3) 0.18357(19) 0.2730(6) 0.0511(13) Uani 1 1 d . . . . .
H007 H 0.463320 0.157391 0.316681 0.077 Uiso 0.5 1 calc R U P . .
N008 N 0.5508(3) 0.5001(2) 0.3770(6) 0.0303(10) Uani 1 1 d . . . . .
N009 N 0.5579(2) 0.60455(19) 0.3589(5) 0.0316(11) Uani 1 1 d . . . . .
C00A C 0.500000 0.8979(3) 0.250000 0.0274(16) Uani 1 2 d S T P . .
C00B C 0.500000 0.3680(3) 0.250000 0.0322(18) Uani 1 2 d S T P . .
C00C C 0.500000 0.8418(4) 0.250000 0.0346(18) Uani 1 2 d S T P . .
C00D C 0.500000 0.7360(4) 0.250000 0.039(2) Uani 1 2 d S T P . .
C00F C 0.4442(3) 0.3411(3) 0.2517(8) 0.0403(15) Uani 1 1 d . . . . .
H00F H 0.406377 0.358325 0.252892 0.048 Uiso 1 1 calc R U . . .
C00G C 0.8208(3) 0.5414(2) 0.8515(6) 0.0335(13) Uani 1 1 d . . . . .
C00H C 0.6164(3) 0.4606(3) 0.5758(7) 0.0364(14) Uani 1 1 d . . . . .
H00H H 0.647534 0.455758 0.663080 0.044 Uiso 1 1 calc R U . . .
C00I C 0.5776(3) 0.4251(2) 0.4967(6) 0.0336(12) Uani 1 1 d . . . . .
H00I H 0.576236 0.391340 0.519920 0.040 Uiso 1 1 calc R U . . .
C00J C 0.500000 0.2624(4) 0.250000 0.039(2) Uani 1 2 d S T P . .
C00K C 0.6167(3) 0.5965(2) 0.4610(7) 0.0343(13) Uani 1 1 d . . . . .
C00L C 0.500000 0.2058(4) 0.250000 0.045(2) Uani 1 2 d S T P . .
C00N C 0.500000 0.6804(4) 0.250000 0.0368(19) Uani 1 2 d S T P . .
C00O C 0.8860(3) 0.5306(2) 0.9568(7) 0.0348(13) Uani 1 1 d . . . . .
C00P C 0.6354(3) 0.5521(2) 0.5345(7) 0.0312(12) Uani 1 1 d . . . . .
C00Q C 0.7636(3) 0.5389(2) 0.8920(7) 0.0343(13) Uani 1 1 d . . . . .
H00Q H 0.765888 0.534295 0.988403 0.041 Uiso 1 1 calc R U . . .
C00R C 0.7032(3) 0.5431(2) 0.7943(7) 0.0348(13) Uani 1 1 d . . . . .
H00R H 0.665471 0.540708 0.824595 0.042 Uiso 1 1 calc R U . . .
C00S C 0.5127(4) 0.7631(3) 0.3763(7) 0.0480(17) Uani 1 1 d . . . . .
H00S H 0.520676 0.746117 0.463105 0.058 Uiso 1 1 calc R U . . .
C00T C 0.6515(3) 0.6435(3) 0.4929(8) 0.0454(17) Uani 1 1 d . . . . .
H00T H 0.692482 0.648039 0.556849 0.054 Uiso 1 1 calc R U . . .
C00U C 0.4441(3) 0.2886(3) 0.2516(7) 0.0400(15) Uani 1 1 d . . . . .
H00U H 0.406318 0.271295 0.252681 0.048 Uiso 1 1 calc R U . . .
C00V C 0.6988(3) 0.5510(2) 0.6497(6) 0.0314(12) Uani 1 1 d . . . . .
C00W C 0.7567(3) 0.5574(2) 0.6086(7) 0.0350(13) Uani 1 1 d . . . . .
H00W H 0.754478 0.565351 0.513928 0.042 Uiso 1 1 calc R U . . .
C00X C 0.500000 0.4245(4) 0.250000 0.0332(18) Uani 1 2 d S T P . .
C00Y C 0.5137(4) 0.8150(3) 0.3764(8) 0.0468(17) Uani 1 1 d . . . . .
H00Y H 0.523862 0.832100 0.463329 0.056 Uiso 1 1 calc R U . . .
C00Z C 0.5390(3) 0.4494(2) 0.3702(7) 0.0320(12) Uani 1 1 d . . . . .
C010 C 0.8173(3) 0.5520(2) 0.7085(6) 0.0324(12) Uani 1 1 d . . . . .
H010 H 0.855352 0.555369 0.679994 0.039 Uiso 1 1 calc R U . . .
C011 C 0.6147(3) 0.6789(3) 0.4147(8) 0.0449(16) Uani 1 1 d . . . . .
H011 H 0.625412 0.712612 0.412239 0.054 Uiso 1 1 calc R U . . .
C1 C 0.5543(3) 0.6552(2) 0.3331(7) 0.0358(13) Uani 1 1 d . . . . .
O1 O 1.0310(3) 0.41238(18) 0.6366(5) 0.0432(11) Uani 1 1 d . . . . .
H1A H 1.020452 0.415904 0.545761 0.065 Uiso 1 1 d R U . . .
H1B H 1.007940 0.387710 0.650529 0.065 Uiso 1 1 d R U . . .
C2 C 0.6006(3) 0.5075(2) 0.4999(7) 0.0302(13) Uani 1 1 d . . . . .

loop_
_atom_site_aniso_label
_atom_site_aniso_U_11
_atom_site_aniso_U_22
_atom_site_aniso_U_33
_atom_site_aniso_U_23
_atom_site_aniso_U_13
_atom_site_aniso_U_12
La01 0.0233(3) 0.0254(3) 0.0305(3) 0.000 -0.0074(2) 0.000
Ni02 0.0482(11) 0.0513(12) 0.0551(11) 0.000 -0.0006(9) 0.000
O003 0.030(2) 0.029(2) 0.031(2) 0.0015(16) -0.0049(17) 0.0003(16)
O004 0.023(2) 0.031(2) 0.044(3) -0.0004(18) -0.0040(19) 0.0008(16)
O006 0.036(3) 0.051(3) 0.034(2) 0.007(2) -0.007(2) -0.001(2)
O007 0.060(3) 0.032(3) 0.057(3) 0.001(2) 0.008(3) -0.003(2)
N008 0.025(3) 0.030(2) 0.028(3) 0.000(2) -0.006(2) 0.001(2)
N009 0.023(2) 0.028(3) 0.034(2) 0.0022(19) -0.0090(19) -0.0021(19)
C00A 0.026(4) 0.026(4) 0.026(4) 0.000 0.001(3) 0.000
C00B 0.040(5) 0.022(4) 0.029(4) 0.000 -0.001(3) 0.000
C00C 0.027(4) 0.036(5) 0.030(4) 0.000 -0.010(3) 0.000
C00D 0.037(5) 0.030(5) 0.039(5) 0.000 -0.007(4) 0.000
C00F 0.032(3) 0.034(3) 0.047(4) -0.001(3) -0.002(3) 0.000(3)
C00G 0.030(3) 0.028(3) 0.030(3) 0.001(2) -0.012(2) 0.002(2)
C00H 0.034(3) 0.036(3) 0.030(3) 0.007(3) -0.006(3) 0.002(3)
C00I 0.031(3) 0.030(3) 0.032(3) 0.002(2) -0.004(2) -0.002(2)
C00J 0.048(5) 0.028(5) 0.034(4) 0.000 -0.005(4) 0.000
C00K 0.021(3) 0.033(3) 0.039(3) -0.002(3) -0.009(2) -0.002(2)
C00L 0.059(6) 0.034(5) 0.036(5) 0.000 0.003(4) 0.000
C00N 0.033(5) 0.037(5) 0.031(4) 0.000 -0.008(3) 0.000
C00O 0.030(3) 0.031(3) 0.033(3) 0.005(2) -0.010(2) 0.000(2)
C00P 0.023(3) 0.029(3) 0.033(3) -0.002(2) -0.005(2) 0.001(2)
C00Q 0.029(3) 0.037(3) 0.029(3) 0.002(2) -0.006(2) 0.003(2)
C00R 0.027(3) 0.038(3) 0.035(3) 0.003(2) 0.000(2) 0.002(2)
C00S 0.064(5) 0.035(4) 0.034(3) 0.003(3) -0.006(3) -0.003(3)
C00T 0.030(3) 0.034(3) 0.055(4) 0.003(3) -0.017(3) -0.002(3)
C00U 0.037(4) 0.034(3) 0.041(3) 0.001(3) -0.002(3) -0.007(3)
C00V 0.024(3) 0.030(3) 0.032(3) -0.001(2) -0.006(2) 0.001(2)
C00W 0.029(3) 0.035(3) 0.034(3) 0.003(2) -0.002(2) 0.001(2)
C00X 0.031(4) 0.037(5) 0.027(4) 0.000 0.000(3) 0.000
C00Y 0.063(5) 0.028(3) 0.039(4) -0.003(3) -0.002(3) -0.003(3)
C00Z 0.025(3) 0.029(3) 0.039(3) 0.001(2) 0.004(2) -0.003(2)
C010 0.019(3) 0.040(3) 0.030(3) 0.000(2) -0.007(2) 0.000(2)
C011 0.032(3) 0.033(3) 0.054(4) 0.000(3) -0.013(3) -0.005(3)
C1 0.029(3) 0.030(3) 0.036(3) 0.004(2) -0.011(3) 0.000(2)
O1 0.064(3) 0.033(2) 0.026(2) 0.0004(18) 0.003(2) 0.002(2)
C2 0.023(3) 0.033(4) 0.028(3) 0.001(2) -0.004(3) 0.003(2)

loop_
_atom_type_symbol
_atom_type_description
_atom_type_scat_dispersion_real
_atom_type_scat_dispersion_imag
_atom_type_scat_source
C C 0.0181 0.0091 'International Tables Vol C Tables 4.2.6.8 and 6.1.1.4'
H H 0.0000 0.0000 'International Tables Vol C Tables 4.2.6.8 and 6.1.1.4'
N N 0.0311 0.0180 'International Tables Vol C Tables 4.2.6.8 and 6.1.1.4'
O O 0.0492 0.0322 'International Tables Vol C Tables 4.2.6.8 and 6.1.1.4'
Ni Ni -3.0029 0.5091 'International Tables Vol C Tables 4.2.6.8 and 6.1.1.4'
La La -1.4094 9.0376 'International Tables Vol C Tables 4.2.6.8 and 6.1.1.4'

loop_
_geom_angle_atom_site_label_1
_geom_angle_atom_site_label_2
_geom_angle_atom_site_label_3
_geom_angle
_geom_angle_site_symmetry_1
_geom_angle_site_symmetry_3
_geom_angle_publ_flag
O004 La01 O004 144.0(2) 2_756 . ?
O004 La01 O1 142.10(16) 2_756 2_756 ?
O004 La01 O1 73.66(15) . 2_756 ?
O004 La01 O1 73.66(15) 2_756 . ?
O004 La01 O1 142.09(16) . . ?
O1 La01 O1 69.4(2) 2_756 . ?
O004 La01 O006 106.38(16) 2_756 6_565 ?
O004 La01 O006 82.26(15) . 6_565 ?
O1 La01 O006 76.27(17) 2_756 6_565 ?
O1 La01 O006 81.09(17) . 6_565 ?
O004 La01 O006 82.26(15) 2_756 5_767 ?
O004 La01 O006 106.38(16) . 5_767 ?
O1 La01 O006 81.09(17) 2_756 5_767 ?
O1 La01 O006 76.27(17) . 5_767 ?
O006 La01 O006 152.4(3) 6_565 5_767 ?
O004 La01 O003 78.48(14) 2_756 8_566 ?
O004 La01 O003 68.88(14) . 8_566 ?
O1 La01 O003 131.47(14) 2_756 8_566 ?
O1 La01 O003 145.99(16) . 8_566 ?
O006 La01 O003 126.04(15) 6_565 8_566 ?
O006 La01 O003 81.04(15) 5_767 8_566 ?
O004 La01 O003 68.88(14) 2_756 7_666 ?
O004 La01 O003 78.48(14) . 7_666 ?
O1 La01 O003 145.99(16) 2_756 7_666 ?
O1 La01 O003 131.47(14) . 7_666 ?
O006 La01 O003 81.04(15) 6_565 7_666 ?
O006 La01 O003 126.04(16) 5_767 7_666 ?
O003 La01 O003 49.84(18) 8_566 7_666 ?
O004 La01 C00A 72.02(11) 2_756 7_666 ?
O004 La01 C00A 72.02(11) . 7_666 ?
O1 La01 C00A 145.30(11) 2_756 7_666 ?
O1 La01 C00A 145.30(11) . 7_666 ?
O006 La01 C00A 103.80(13) 6_565 7_666 ?
O006 La01 C00A 103.80(13) 5_767 7_666 ?
O003 La01 C00A 24.92(9) 8_566 7_666 ?
O003 La01 C00A 24.92(9) 7_666 7_666 ?
N009 Ni02 N009 89.8(3) 2_655 . ?
N009 Ni02 N008 172.5(2) 2_655 . ?
N009 Ni02 N008 90.5(2) . . ?
N009 Ni02 N008 90.5(2) 2_655 2_655 ?
N009 Ni02 N008 172.5(2) . 2_655 ?
N008 Ni02 N008 90.3(3) . 2_655 ?
C00A O003 La01 93.9(4) . 7_666 ?
C00O O004 La01 162.5(4) . . ?
C00O O006 La01 113.7(4) . 5_767 ?
C00L O007 H007 109.5 . . ?
C2 N008 C00Z 105.7(5) . . ?
C2 N008 Ni02 126.9(4) . . ?
C00Z N008 Ni02 127.0(4) . . ?
C1 N009 C00K 106.0(5) . . ?
C1 N009 Ni02 127.2(4) . . ?
C00K N009 Ni02 125.9(4) . . ?
O003 C00A O003 122.4(7) . 2_655 ?
O003 C00A C00C 118.8(4) . . ?
O003 C00A C00C 118.8(4) 2_655 . ?
O003 C00A La01 61.2(4) . 7_666 ?
O003 C00A La01 61.2(4) 2_655 7_666 ?
C00C C00A La01 180.0 . 7_666 ?
C00F C00B C00F 118.1(8) . 2_655 ?
C00F C00B C00X 120.9(4) . . ?
C00F C00B C00X 120.9(4) 2_655 . ?
C00Y C00C C00Y 117.6(9) . 2_655 ?
C00Y C00C C00A 121.2(5) . . ?
C00Y C00C C00A 121.2(5) 2_655 . ?
C00S C00D C00S 116.9(9) 2_655 . ?
C00S C00D C00N 121.6(5) 2_655 . ?
C00S C00D C00N 121.6(5) . . ?
C00B C00F C00U 121.0(7) . . ?
C00B C00F H00F 119.5 . . ?
C00U C00F H00F 119.5 . . ?
C00Q C00G C010 118.7(5) . . ?
C00Q C00G C00O 121.4(6) . . ?
C010 C00G C00O 119.9(6) . . ?
C00I C00H C2 107.3(6) . . ?
C00I C00H H00H 126.4 . . ?
C2 C00H H00H 126.4 . . ?
C00H C00I C00Z 106.8(6) . . ?
C00H C00I H00I 126.6 . . ?
C00Z C00I H00I 126.6 . . ?
C00U C00J C00U 119.3(9) . 2_655 ?
C00U C00J C00L 120.3(5) . . ?
C00U C00J C00L 120.3(5) 2_655 . ?
C00P C00K N009 125.2(6) . . ?
C00P C00K C00T 124.9(5) . . ?
N009 C00K C00T 109.3(5) . . ?
O007 C00L O007 124.1(10) . 2_655 ?
O007 C00L C00J 117.9(5) . . ?
O007 C00L C00J 117.9(5) 2_655 . ?
C1 C00N C1 122.1(9) 2_655 . ?
C1 C00N C00D 118.9(5) 2_655 . ?
C1 C00N C00D 118.9(5) . . ?
O004 C00O O006 123.4(6) . . ?
O004 C00O C00G 119.1(6) . . ?
O006 C00O C00G 117.5(6) . . ?
C00K C00P C2 123.2(5) . . ?
C00K C00P C00V 118.2(5) . . ?
C2 C00P C00V 118.4(6) . . ?
C00R C00Q C00G 122.2(6) . . ?
C00R C00Q H00Q 118.9 . . ?
C00G C00Q H00Q 118.9 . . ?
C00Q C00R C00V 119.7(6) . . ?
C00Q C00R H00R 120.2 . . ?
C00V C00R H00R 120.2 . . ?
C00Y C00S C00D 121.6(7) . . ?
C00Y C00S H00S 119.2 . . ?
C00D C00S H00S 119.2 . . ?
C011 C00T C00K 107.7(6) . . ?
C011 C00T H00T 126.1 . . ?
C00K C00T H00T 126.1 . . ?
C00J C00U C00F 120.2(7) . . ?
C00J C00U H00U 119.9 . . ?
C00F C00U H00U 119.9 . . ?
C00R C00V C00W 118.7(5) . . ?
C00R C00V C00P 123.3(6) . . ?
C00W C00V C00P 118.0(5) . . ?
C010 C00W C00V 120.6(6) . . ?
C010 C00W H00W 119.7 . . ?
C00V C00W H00W 119.7 . . ?
C00Z C00X C00Z 123.4(9) 2_655 . ?
C00Z C00X C00B 118.3(4) 2_655 . ?
C00Z C00X C00B 118.3(4) . . ?
C00C C00Y C00S 121.2(7) . . ?
C00C C00Y H00Y 119.4 . . ?
C00S C00Y H00Y 119.4 . . ?
N008 C00Z C00X 124.5(6) . . ?
N008 C00Z C00I 110.5(5) . . ?
C00X C00Z C00I 124.8(6) . . ?
C00W C010 C00G 119.8(6) . . ?
C00W C010 H010 120.1 . . ?
C00G C010 H010 120.1 . . ?
C00T C011 C1 107.4(6) . . ?
C00T C011 H011 126.3 . . ?
C1 C011 H011 126.3 . . ?
N009 C1 C00N 125.3(6) . . ?
N009 C1 C011 109.4(5) . . ?
C00N C1 C011 125.2(7) . . ?
La01 O1 H1A 109.6 . . ?
La01 O1 H1B 109.5 . . ?
H1A O1 H1B 104.4 . . ?
N008 C2 C00P 124.3(6) . . ?
N008 C2 C00H 109.6(6) . . ?
C00P C2 C00H 125.6(6) . . ?

loop_
_geom_bond_atom_site_label_1
_geom_bond_atom_site_label_2
_geom_bond_distance
_geom_bond_site_symmetry_2
_geom_bond_publ_flag
La01 O004 2.492(5) 2_756 ?
La01 O004 2.492(5) . ?
La01 O1 2.508(5) 2_756 ?
La01 O1 2.508(5) . ?
La01 O006 2.521(5) 6_565 ?
La01 O006 2.521(5) 5_767 ?
La01 O003 2.631(4) 8_566 ?
La01 O003 2.631(4) 7_666 ?
La01 C00A 2.996(8) 7_666 ?
Ni02 N009 1.965(5) 2_655 ?
Ni02 N009 1.965(5) . ?
Ni02 N008 1.974(6) . ?
Ni02 N008 1.974(6) 2_655 ?
O003 C00A 1.265(6) . ?
O004 C00O 1.258(8) . ?
O006 C00O 1.258(8) . ?
O007 C00L 1.268(7) . ?
O007 H007 0.8200 . ?
N008 C2 1.376(9) . ?
N008 C00Z 1.373(8) . ?
N009 C1 1.371(8) . ?
N009 C00K 1.385(7) . ?
C00A C00C 1.496(12) . ?
C00B C00F 1.393(8) . ?
C00B C00F 1.393(8) 2_655 ?
C00B C00X 1.508(13) . ?
C00C C00Y 1.378(9) . ?
C00C C00Y 1.378(9) 2_655 ?
C00D C00S 1.383(9) 2_655 ?
C00D C00S 1.383(9) . ?
C00D C00N 1.482(14) . ?
C00F C00U 1.399(10) . ?
C00F H00F 0.9300 . ?
C00G C00Q 1.381(9) . ?
C00G C010 1.396(9) . ?
C00G C00O 1.511(8) . ?
C00H C00I 1.349(9) . ?
C00H C2 1.442(9) . ?
C00H H00H 0.9300 . ?
C00I C00Z 1.431(8) . ?
C00I H00I 0.9300 . ?
C00J C00U 1.387(9) . ?
C00J C00U 1.387(9) 2_655 ?
C00J C00L 1.506(14) . ?
C00K C00P 1.384(9) . ?
C00K C00T 1.445(9) . ?
C00N C1 1.390(8) 2_655 ?
C00N C1 1.390(8) . ?
C00P C2 1.392(9) . ?
C00P C00V 1.500(8) . ?
C00Q C00R 1.379(8) . ?
C00Q H00Q 0.9300 . ?
C00R C00V 1.395(9) . ?
C00R H00R 0.9300 . ?
C00S C00Y 1.382(11) . ?
C00S H00S 0.9300 . ?
C00T C011 1.325(10) . ?
C00T H00T 0.9300 . ?
C00U H00U 0.9300 . ?
C00V C00W 1.406(9) . ?
C00W C010 1.395(8) . ?
C00W H00W 0.9300 . ?
C00X C00Z 1.399(8) 2_655 ?
C00X C00Z 1.399(8) . ?
C00Y H00Y 0.9300 . ?
C010 H010 0.9300 . ?
C011 C1 1.457(8) . ?
C011 H011 0.9300 . ?
O1 H1A 0.8524 . ?
O1 H1B 0.8530 . ?

loop_
_geom_torsion_atom_site_label_1
_geom_torsion_atom_site_label_2
_geom_torsion_atom_site_label_3
_geom_torsion_atom_site_label_4
_geom_torsion
_geom_torsion_site_symmetry_1
_geom_torsion_site_symmetry_2
_geom_torsion_site_symmetry_3
_geom_torsion_site_symmetry_4
_geom_torsion_publ_flag
La01 O003 C00A O003 0.000(2) 7_666 . . 2_655 ?
La01 O003 C00A C00C 180.000(2) 7_666 . . . ?
O003 C00A C00C C00Y 29.5(5) . . . . ?
O003 C00A C00C C00Y -150.5(5) 2_655 . . . ?
O003 C00A C00C C00Y -150.5(5) . . . 2_655 ?
O003 C00A C00C C00Y 29.5(5) 2_655 . . 2_655 ?
C00F C00B C00F C00U 0.0(5) 2_655 . . . ?
C00X C00B C00F C00U 180.0(5) . . . . ?
C2 C00H C00I C00Z 1.5(8) . . . . ?
C1 N009 C00K C00P 169.3(6) . . . . ?
Ni02 N009 C00K C00P -20.7(10) . . . . ?
C1 N009 C00K C00T -3.0(8) . . . . ?
Ni02 N009 C00K C00T 167.0(5) . . . . ?
C00U C00J C00L O007 -10.3(4) . . . . ?
C00U C00J C00L O007 169.7(4) 2_655 . . . ?
C00U C00J C00L O007 169.7(4) . . . 2_655 ?
C00U C00J C00L O007 -10.3(4) 2_655 . . 2_655 ?
C00S C00D C00N C1 -53.6(5) 2_655 . . 2_655 ?
C00S C00D C00N C1 126.4(5) . . . 2_655 ?
C00S C00D C00N C1 126.4(5) 2_655 . . . ?
C00S C00D C00N C1 -53.6(5) . . . . ?
La01 O004 C00O O006 160.2(10) . . . . ?
La01 O004 C00O C00G -17.8(18) . . . . ?
La01 O006 C00O O004 -0.5(8) 5_767 . . . ?
La01 O006 C00O C00G 177.5(4) 5_767 . . . ?
C00Q C00G C00O O004 159.1(6) . . . . ?
C010 C00G C00O O004 -18.0(9) . . . . ?
C00Q C00G C00O O006 -19.0(9) . . . . ?
C010 C00G C00O O006 163.9(6) . . . . ?
N009 C00K C00P C2 9.3(11) . . . . ?
C00T C00K C00P C2 -179.6(7) . . . . ?
N009 C00K C00P C00V -175.5(6) . . . . ?
C00T C00K C00P C00V -4.4(10) . . . . ?
C010 C00G C00Q C00R 4.5(10) . . . . ?
C00O C00G C00Q C00R -172.6(6) . . . . ?
C00G C00Q C00R C00V -1.2(10) . . . . ?
C00S C00D C00S C00Y -1.1(6) 2_655 . . . ?
C00N C00D C00S C00Y 178.9(6) . . . . ?
C00P C00K C00T C011 -171.3(7) . . . . ?
N009 C00K C00T C011 1.0(9) . . . . ?
C00U C00J C00U C00F 0.0(5) 2_655 . . . ?
C00L C00J C00U C00F 180.0(5) . . . . ?
C00B C00F C00U C00J 0.1(10) . . . . ?
C00Q C00R C00V C00W -3.6(10) . . . . ?
C00Q C00R C00V C00P 175.1(6) . . . . ?
C00K C00P C00V C00R 115.5(7) . . . . ?
C2 C00P C00V C00R -69.1(9) . . . . ?
C00K C00P C00V C00W -65.7(8) . . . . ?
C2 C00P C00V C00W 109.7(7) . . . . ?
C00R C00V C00W C010 5.1(10) . . . . ?
C00P C00V C00W C010 -173.8(6) . . . . ?
C00F C00B C00X C00Z -66.2(4) . . . 2_655 ?
C00F C00B C00X C00Z 113.8(4) 2_655 . . 2_655 ?
C00F C00B C00X C00Z 113.8(4) . . . . ?
C00F C00B C00X C00Z -66.2(4) 2_655 . . . ?
C00Y C00C C00Y C00S -1.1(6) 2_655 . . . ?
C00A C00C C00Y C00S 178.9(6) . . . . ?
C00D C00S C00Y C00C 2.2(12) . . . . ?
C2 N008 C00Z C00X -168.4(5) . . . . ?
Ni02 N008 C00Z C00X 18.4(9) . . . . ?
C2 N008 C00Z C00I 5.2(7) . . . . ?
Ni02 N008 C00Z C00I -168.0(4) . . . . ?
C00Z C00X C00Z N008 -9.5(5) 2_655 . . . ?
C00B C00X C00Z N008 170.5(5) . . . . ?
C00Z C00X C00Z C00I 177.7(7) 2_655 . . . ?
C00B C00X C00Z C00I -2.3(7) . . . . ?
C00H C00I C00Z N008 -4.3(8) . . . . ?
C00H C00I C00Z C00X 169.3(5) . . . . ?
C00V C00W C010 C00G -1.7(10) . . . . ?
C00Q C00G C010 C00W -3.0(9) . . . . ?
C00O C00G C010 C00W 174.1(6) . . . . ?
C00K C00T C011 C1 1.4(9) . . . . ?
C00K N009 C1 C00N -172.1(6) . . . . ?
Ni02 N009 C1 C00N 18.0(10) . . . . ?
C00K N009 C1 C011 3.8(8) . . . . ?
Ni02 N009 C1 C011 -166.1(5) . . . . ?
C1 C00N C1 N009 -9.3(5) 2_655 . . . ?
C00D C00N C1 N009 170.7(5) . . . . ?
C1 C00N C1 C011 175.4(8) 2_655 . . . ?
C00D C00N C1 C011 -4.6(8) . . . . ?
C00T C011 C1 N009 -3.3(9) . . . . ?
C00T C011 C1 C00N 172.6(6) . . . . ?
C00Z N008 C2 C00P 168.2(6) . . . . ?
Ni02 N008 C2 C00P -18.6(10) . . . . ?
C00Z N008 C2 C00H -4.2(7) . . . . ?
Ni02 N008 C2 C00H 169.0(5) . . . . ?
C00K C00P C2 N008 11.2(11) . . . . ?
C00V C00P C2 N008 -164.0(6) . . . . ?
C00K C00P C2 C00H -177.6(7) . . . . ?
C00V C00P C2 C00H 7.2(10) . . . . ?
C00I C00H C2 N008 1.7(8) . . . . ?
C00I C00H C2 C00P -170.6(7) . . . . ?
